data_4083735
loop_
_publ_author_name
'Chen, Fang-Fang'
'Wei, Hui-Bo'
'Bian, Zu-Qiang'
'Liu, Zhi-Wei'
'Ma, En'
'Chen, Zhong-Ning'
'Huang, Chun-Hui'

_publ_section_title
;
 Sensitized Near-Infrared Emission from IrIII-LnIII(Ln = Nd, Yb, Er)
 Bimetallic Complexes with a (N&#x2227;O)(N&#x2227;O) Bridging Ligand
;
_journal_name_full Organometallics
_journal_page_first 140625135042003
_journal_paper_doi 10.1021/om401110k
_journal_year 2014
_chemical_formula_sum 'C52.5 H41 Br Cl7 F9 Ir N8 Nd O8 S3'
_chemical_formula_weight 1843.61
_chemical_name_common Ir-pdt-bpmc-Nd-TTA
_chemical_name_systematic
; 
 ? 
;
_space_group_IT_number 2
_symmetry_cell_setting triclinic
_symmetry_space_group_name_Hall '-P 1'
_symmetry_space_group_name_H-M 'P -1'
_atom_sites_solution_hydrogens geom
_atom_sites_solution_primary direct
_atom_sites_solution_secondary difmap
_audit_creation_method SHELXL-97
_cell_angle_alpha 105.29(3)
_cell_angle_beta 91.69(3)
_cell_angle_gamma 91.77(3)
_cell_formula_units_Z 2
_cell_length_a 12.965(3)
_cell_length_b 13.094(3)
_cell_length_c 20.634(4)
_cell_measurement_reflns_used 11360
_cell_measurement_temperature 113(2)
_cell_measurement_theta_max 27.884
_cell_measurement_theta_min 2.247
_cell_volume 3374.7(14)
_computing_cell_refinement crystalclear
_computing_data_collection crystalclear
_computing_data_reduction crystalclear
_computing_molecular_graphics 'Bruker SHELXTL'
_computing_publication_material 'Bruker SHELXTL'
_computing_structure_refinement 'SHELXL-97 (Sheldrick, 1997)'
_computing_structure_solution 'SHELXS-97 (Sheldrick, 1990)'
_diffrn_ambient_temperature 113(2)
_diffrn_measured_fraction_theta_full 0.989
_diffrn_measured_fraction_theta_max 0.989
_diffrn_measurement_device_type 'rigaku saturn'
_diffrn_measurement_method '\w scans'
_diffrn_radiation_monochromator confocal
_diffrn_radiation_source 'rotating anode'
_diffrn_radiation_type MoK\a
_diffrn_radiation_wavelength 0.71073
_diffrn_reflns_av_R_equivalents 0.0487
_diffrn_reflns_av_sigmaI/netI 0.0788
_diffrn_reflns_limit_h_max 15
_diffrn_reflns_limit_h_min -15
_diffrn_reflns_limit_k_max 15
_diffrn_reflns_limit_k_min -10
_diffrn_reflns_limit_l_max 23
_diffrn_reflns_limit_l_min -24
_diffrn_reflns_number 24833
_diffrn_reflns_theta_full 25.02
_diffrn_reflns_theta_max 25.02
_diffrn_reflns_theta_min 2.21
_diffrn_standards_decay_% 0
_diffrn_standards_interval_count 0
_diffrn_standards_interval_time 0
_diffrn_standards_number 0
_exptl_absorpt_coefficient_mu 3.772
_exptl_absorpt_correction_T_max 0.6202
_exptl_absorpt_correction_T_min 0.4404
_exptl_absorpt_correction_type multi-scan
_exptl_absorpt_process_details crystalclear
_exptl_crystal_colour 'dark orange'
_exptl_crystal_density_diffrn 1.814
_exptl_crystal_density_method 'not measured'
_exptl_crystal_description block
_exptl_crystal_F_000 1792
_exptl_crystal_size_max 0.26
_exptl_crystal_size_mid 0.20
_exptl_crystal_size_min 0.14
_refine_diff_density_max 2.047
_refine_diff_density_min -1.735
_refine_diff_density_rms 0.175
_refine_ls_extinction_method none
_refine_ls_goodness_of_fit_ref 1.056
_refine_ls_hydrogen_treatment constr
_refine_ls_matrix_type full
_refine_ls_number_parameters 1036
_refine_ls_number_reflns 11792
_refine_ls_number_restraints 470
_refine_ls_restrained_S_all 1.102
_refine_ls_R_factor_all 0.0606
_refine_ls_R_factor_gt 0.0519
_refine_ls_shift/su_max 0.002
_refine_ls_shift/su_mean 0.000
_refine_ls_structure_factor_coef Fsqd
_refine_ls_weighting_details 'calc w=1/[\s^2^(Fo^2^)+(0.0682P)^2^+6.8541P] where P=(Fo^2^+2Fc^2^)/3'
_refine_ls_weighting_scheme calc
_refine_ls_wR_factor_gt 0.1340
_refine_ls_wR_factor_ref 0.1402
_reflns_number_gt 9950
_reflns_number_total 11792
_reflns_threshold_expression >2sigma(I)
_cod_data_source_file om401110k_si_002.cif
_cod_data_source_block Ir-Nd
_cod_depositor_comments
;
The following automatic conversions were performed:

'_symmetry_cell_setting' value 'Triclinic' changed to 'triclinic'
according to
/usr/data/users/saulius/crontab/automatic-downloads/rss-feeds/ACS/lib/dictionaries/cif_core.dic
dictionary named 'cif_core.dic' version 2.4.2 from
2011-04-26.

'_exptl_absorpt_correction_type' value 'MULTI-SCAN'
changed to 'multi-scan' according to
/usr/data/users/saulius/crontab/automatic-downloads/rss-feeds/ACS/lib/dictionaries/cif_core.dic
dictionary named 'cif_core.dic' version 2.4.2 from
2011-04-26.

'_refine_ls_hydrogen_treatment' value 'CONSTR' changed
to 'constr' according to
/usr/data/users/saulius/crontab/automatic-downloads/rss-feeds/ACS/lib/dictionaries/cif_core.dic
dictionary named 'cif_core.dic' version 2.4.2 from 2011-04-26.

Automatic conversion script
Id: cif_fix_values 2281 2013-09-26 08:29:07Z andrius 
;
_cod_original_cell_volume 3374.6(12)
_cod_original_sg_symbol_H-M P-1
_cod_original_formula_sum 'C52.50 H41 Br Cl7 F9 Ir N8 Nd O8 S3'
_cod_database_code 4083735

loop_
_symmetry_equiv_pos_as_xyz
'x, y, z'
'-x, -y, -z'

loop_
_atom_site_label
_atom_site_type_symbol
_atom_site_fract_x
_atom_site_fract_y
_atom_site_fract_z
_atom_site_U_iso_or_equiv
_atom_site_adp_type
_atom_site_occupancy
_atom_site_symmetry_multiplicity
_atom_site_calc_flag
_atom_site_refinement_flags
_atom_site_disorder_assembly
_atom_site_disorder_group
Ir1 Ir 0.409240(19) 0.23387(2) 0.386878(13) 0.01679(10) Uani 1 1 d . . .
Nd1 Nd 0.14826(3) 0.42637(3) 0.197049(19) 0.01755(12) Uani 1 1 d D . .
Br1 Br 0.32600(10) -0.04880(8) 0.10849(5) 0.0610(3) Uani 1 1 d . . .
S1 S -0.11776(17) 0.70027(18) 0.20229(11) 0.0340(5) Uani 1 1 d . . .
S2 S 0.1451(2) 0.7001(2) 0.06030(13) 0.0533(7) Uani 1 1 d . . .
F1 F -0.0490(9) 0.2222(11) 0.3261(6) 0.061(4) Uani 0.50 1 d PDU A 1
F2 F -0.2021(8) 0.2705(10) 0.3182(7) 0.061(3) Uani 0.50 1 d PDU A 1
F3 F -0.1331(11) 0.1683(9) 0.2342(5) 0.084(4) Uani 0.50 1 d PDU A 1
F1' F -0.1245(13) 0.3126(12) 0.3573(6) 0.122(5) Uani 0.50 1 d PDU A 2
F2' F -0.2148(7) 0.2292(10) 0.2736(7) 0.065(4) Uani 0.50 1 d PDU A 2
F3' F -0.0617(9) 0.1805(9) 0.2943(7) 0.051(3) Uani 0.50 1 d PDU A 2
Cl7 Cl 0.0413(5) -0.0136(6) 0.1759(5) 0.100(3) Uani 0.50 1 d PD B 3
Cl8 Cl -0.1416(6) 0.0870(7) 0.1406(5) 0.108(3) Uani 0.50 1 d PD B 3
C53 C -0.0042(9) 0.0794(15) 0.1353(10) 0.091(11) Uani 0.50 1 d PD B 3
H53A H 0.0138 0.0589 0.0884 0.109 Uiso 0.50 1 calc PR B 3
H53B H 0.0283 0.1484 0.1561 0.109 Uiso 0.50 1 calc PR B 3
F4 F 0.2277(7) 0.1417(7) -0.0048(4) 0.121(3) Uani 1 1 d DU . .
F5 F 0.0676(8) 0.1164(5) -0.0052(4) 0.102(3) Uani 1 1 d DU . .
F6 F 0.1311(6) 0.1777(5) -0.0805(3) 0.071(2) Uani 1 1 d DU . .
O1 O 0.2967(4) 0.3548(4) 0.3842(2) 0.0218(11) Uani 1 1 d . C .
O2 O 0.2180(4) 0.4268(4) 0.3100(2) 0.0215(11) Uani 1 1 d . C .
O3 O -0.0069(4) 0.5200(4) 0.2141(3) 0.0282(13) Uani 1 1 d . C .
O4 O 0.0183(4) 0.3228(4) 0.2351(3) 0.0300(13) Uani 1 1 d . C .
O5 O 0.1318(5) 0.2934(5) 0.0928(3) 0.0351(14) Uani 1 1 d . C .
O6 O 0.1349(4) 0.5123(4) 0.1074(3) 0.0263(12) Uani 1 1 d . C .
N1 N 0.3155(5) 0.1261(5) 0.4156(3) 0.0224(14) Uani 1 1 d . . .
N2 N 0.2973(5) -0.0171(5) 0.4485(4) 0.0307(16) Uani 1 1 d . . .
N3 N 0.2039(5) 0.0311(5) 0.4577(4) 0.0282(15) Uani 1 1 d . . .
N4 N 0.5210(5) 0.3374(5) 0.3695(3) 0.0215(14) Uani 1 1 d . . .
N5 N 0.6516(4) 0.4484(5) 0.4064(3) 0.0218(14) Uani 1 1 d . . .
N6 N 0.6419(5) 0.4382(5) 0.3384(3) 0.0244(15) Uani 1 1 d . . .
N7 N 0.3424(4) 0.1831(5) 0.2869(3) 0.0194(13) Uani 1 1 d . . .
N8 N 0.2405(5) 0.2466(5) 0.2101(3) 0.0219(14) Uani 1 1 d . C .
C1 C 0.5057(5) 0.1164(6) 0.3798(4) 0.0201(16) Uani 1 1 d . . .
C2 C 0.6068(6) 0.1104(6) 0.3558(4) 0.0264(17) Uani 1 1 d . . .
H2A H 0.6348 0.1667 0.3416 0.032 Uiso 1 1 calc R . .
C3 C 0.6651(6) 0.0226(7) 0.3529(4) 0.035(2) Uani 1 1 d . . .
H3A H 0.7307 0.0204 0.3357 0.041 Uiso 1 1 calc R . .
C4 C 0.6281(6) -0.0617(7) 0.3748(5) 0.036(2) Uani 1 1 d . . .
H4A H 0.6688 -0.1194 0.3732 0.044 Uiso 1 1 calc R . .
C5 C 0.5281(6) -0.0596(6) 0.3997(4) 0.0309(19) Uani 1 1 d . . .
H5A H 0.5021 -0.1160 0.4147 0.037 Uiso 1 1 calc R . .
C6 C 0.4688(5) 0.0272(6) 0.4017(4) 0.0218(16) Uani 1 1 d . . .
C7 C 0.3640(6) 0.0400(6) 0.4225(4) 0.0235(17) Uani 1 1 d . . .
C8 C 0.3115(6) -0.1149(6) 0.4679(5) 0.035(2) Uani 1 1 d . . .
H8A H 0.3802 -0.1382 0.4581 0.052 Uiso 1 1 calc R . .
H8B H 0.2624 -0.1684 0.4432 0.052 Uiso 1 1 calc R . .
H8C H 0.3014 -0.1028 0.5152 0.052 Uiso 1 1 calc R . .
C9 C 0.2176(6) 0.1163(7) 0.4370(4) 0.0255(18) Uani 1 1 d . . .
C10 C 0.1364(7) 0.1959(7) 0.4368(5) 0.043(2) Uani 1 1 d . . .
H10A H 0.0737 0.1736 0.4536 0.065 Uiso 1 1 calc R . .
H10B H 0.1237 0.2011 0.3918 0.065 Uiso 1 1 calc R . .
H10C H 0.1599 0.2638 0.4650 0.065 Uiso 1 1 calc R . .
C11 C 0.4667(5) 0.2968(6) 0.4820(4) 0.0200(16) Uani 1 1 d . . .
C12 C 0.4301(6) 0.2809(6) 0.5421(4) 0.0211(16) Uani 1 1 d . . .
H12A H 0.3720 0.2368 0.5406 0.025 Uiso 1 1 calc R . .
C13 C 0.4785(6) 0.3291(6) 0.6033(4) 0.0236(17) Uani 1 1 d . . .
H13A H 0.4517 0.3172 0.6421 0.028 Uiso 1 1 calc R . .
C14 C 0.5666(6) 0.3951(6) 0.6088(4) 0.0242(17) Uani 1 1 d . . .
H14A H 0.6000 0.4249 0.6503 0.029 Uiso 1 1 calc R . .
C15 C 0.6029(5) 0.4152(6) 0.5507(4) 0.0223(16) Uani 1 1 d . . .
H15A H 0.6607 0.4602 0.5532 0.027 Uiso 1 1 calc R . .
C16 C 0.5535(5) 0.3685(6) 0.4886(4) 0.0205(16) Uani 1 1 d . . .
C17 C 0.5797(5) 0.3879(6) 0.4252(4) 0.0201(16) Uani 1 1 d . . .
C18 C 0.7364(6) 0.5148(7) 0.4461(4) 0.0294(18) Uani 1 1 d . . .
H18A H 0.7326 0.5136 0.4923 0.044 Uiso 1 1 calc R . .
H18B H 0.7310 0.5863 0.4429 0.044 Uiso 1 1 calc R . .
H18C H 0.8012 0.4880 0.4292 0.044 Uiso 1 1 calc R . .
C19 C 0.5622(5) 0.3693(6) 0.3177(4) 0.0220(16) Uani 1 1 d . . .
C20 C 0.5269(6) 0.3334(7) 0.2468(4) 0.0319(19) Uani 1 1 d . . .
H20A H 0.5686 0.3679 0.2205 0.048 Uiso 1 1 calc R . .
H20B H 0.4560 0.3506 0.2425 0.048 Uiso 1 1 calc R . .
H20C H 0.5330 0.2581 0.2310 0.048 Uiso 1 1 calc R . .
C21 C 0.2645(5) 0.3541(5) 0.3260(4) 0.0182(15) Uani 1 1 d . . .
C22 C 0.2824(5) 0.2550(6) 0.2702(4) 0.0208(16) Uani 1 1 d . C .
C23 C 0.3573(6) 0.0924(6) 0.2391(4) 0.0289(19) Uani 1 1 d . . .
H23A H 0.3976 0.0404 0.2488 0.035 Uiso 1 1 calc R . .
C24 C 0.3121(7) 0.0779(7) 0.1758(4) 0.034(2) Uani 1 1 d . C .
C25 C 0.2535(6) 0.1577(7) 0.1619(4) 0.0307(19) Uani 1 1 d . . .
H25A H 0.2235 0.1491 0.1191 0.037 Uiso 1 1 calc R C .
C26 C -0.2326(7) 0.7612(8) 0.2143(5) 0.042(2) Uani 1 1 d . . .
H26 H -0.2444 0.8253 0.2045 0.051 Uiso 1 1 calc R . .
C27 C -0.3039(7) 0.7078(8) 0.2391(5) 0.047(3) Uani 1 1 d . . .
H27A H -0.3707 0.7302 0.2474 0.057 Uiso 1 1 calc R . .
C28 C -0.2675(6) 0.6137(7) 0.2514(4) 0.033(2) Uani 1 1 d . . .
H28A H -0.3066 0.5681 0.2695 0.039 Uiso 1 1 calc R . .
C29 C -0.1651(6) 0.5979(6) 0.2328(4) 0.0255(17) Uani 1 1 d . C .
C30 C -0.0966(5) 0.5124(6) 0.2357(4) 0.0227(17) Uani 1 1 d . . .
C31 C -0.1328(6) 0.4252(7) 0.2581(4) 0.035(2) Uani 1 1 d . C .
H31A H -0.1995 0.4242 0.2734 0.042 Uiso 1 1 calc R . .
C32 C -0.0707(6) 0.3420(7) 0.2578(5) 0.036(2) Uani 1 1 d . . .
C33 C -0.1160(6) 0.2574(7) 0.2885(5) 0.078(4) Uani 1 1 d D A .
C34 C 0.1386(9) 0.7503(8) -0.0068(5) 0.055(3) Uani 1 1 d . . .
H34 H 0.1428 0.8224 -0.0039 0.065 Uiso 1 1 calc R . .
C35 C 0.1265(8) 0.6723(8) -0.0665(5) 0.049(3) Uani 1 1 d . . .
H35A H 0.1202 0.6873 -0.1080 0.059 Uiso 1 1 calc R . .
C36 C 0.1245(6) 0.5684(6) -0.0595(4) 0.0244(17) Uani 1 1 d . . .
H36 H 0.1185 0.5070 -0.0947 0.029 Uiso 1 1 calc R . .
C37 C 0.1333(6) 0.5721(7) 0.0105(4) 0.0273(18) Uani 1 1 d . C .
C38 C 0.1342(5) 0.4864(6) 0.0436(4) 0.0232(17) Uani 1 1 d . . .
C39 C 0.1327(6) 0.3795(6) 0.0029(4) 0.0257(18) Uani 1 1 d . C .
H39A H 0.1309 0.3664 -0.0437 0.031 Uiso 1 1 calc R . .
C40 C 0.1339(7) 0.2945(7) 0.0319(4) 0.037(2) Uani 1 1 d . . .
C41 C 0.1392(8) 0.1840(8) -0.0149(4) 0.060(3) Uani 1 1 d D C .
O7 O 0.1999(8) 0.6069(6) 0.2535(5) 0.032(3) Uani 0.60 1 d PD C 1
O8 O 0.3260(6) 0.4554(9) 0.1732(6) 0.031(3) Uani 0.60 1 d PD C 1
F7 F 0.1840(9) 0.8214(9) 0.2284(5) 0.078(3) Uani 0.60 1 d PDU C 1
F8 F 0.3330(8) 0.8503(10) 0.2754(7) 0.105(4) Uani 0.60 1 d PDU C 1
F9 F 0.2064(9) 0.8060(8) 0.3267(5) 0.075(3) Uani 0.60 1 d PDU C 1
S3 S 0.4873(4) 0.3882(8) 0.0815(3) 0.0632(16) Uani 0.60 1 d PDU C 1
C42 C 0.5950(10) 0.4263(13) 0.0475(8) 0.045(4) Uani 0.60 1 d PDU C 1
H42 H 0.6385 0.3771 0.0193 0.055 Uiso 0.60 1 d PR C 1
C43 C 0.6126(14) 0.5321(13) 0.0633(10) 0.072(6) Uani 0.60 1 d PDU C 1
H43 H 0.6694 0.5659 0.0472 0.087 Uiso 0.60 1 d PR C 1
C44 C 0.5344(12) 0.5912(13) 0.1115(9) 0.064(5) Uani 0.60 1 d PDU C 1
H44 H 0.5328 0.6669 0.1299 0.077 Uiso 0.60 1 d PR C 1
C45 C 0.4669(9) 0.5172(11) 0.1230(7) 0.042(4) Uani 0.60 1 d PDU C 1
C46 C 0.3742(12) 0.5375(10) 0.1674(10) 0.036(5) Uani 0.60 1 d PDU C 1
C47 C 0.3509(13) 0.6411(12) 0.1960(9) 0.043(5) Uani 0.60 1 d PDU C 1
H47A H 0.3918 0.6953 0.1874 0.052 Uiso 0.60 1 calc PR C 1
C48 C 0.2680(10) 0.6666(9) 0.2374(6) 0.033(3) Uani 0.60 1 d PDU C 1
C49 C 0.2495(9) 0.7855(8) 0.2671(6) 0.053(4) Uani 0.60 1 d PDU C 1
O7' O 0.2461(12) 0.5906(9) 0.2357(8) 0.026(4) Uani 0.40 1 d PDU C 2
O8' O 0.3170(9) 0.4054(13) 0.1494(9) 0.030(4) Uani 0.40 1 d PDU C 2
F7' F 0.2607(11) 0.7977(14) 0.2163(8) 0.074(4) Uani 0.40 1 d PDU C 2
F8' F 0.4228(11) 0.7911(15) 0.2225(9) 0.101(6) Uani 0.40 1 d PDU C 2
F9' F 0.3340(14) 0.7814(16) 0.3058(7) 0.094(5) Uani 0.40 1 d PDU C 2
S3' S 0.4356(9) 0.3020(10) 0.0376(7) 0.130(4) Uani 0.40 1 d PDU C 2
C42' C 0.540(2) 0.293(2) -0.0083(12) 0.121(15) Uani 0.40 1 d PDU C 2
H42' H 0.5536 0.2335 -0.0453 0.146 Uiso 0.40 1 d PR C 2
C43' C 0.603(2) 0.381(2) 0.0124(13) 0.107(15) Uani 0.40 1 d PDU C 2
H43' H 0.6664 0.3895 -0.0081 0.128 Uiso 0.40 1 d PR C 2
C44' C 0.5653(13) 0.4670(16) 0.0720(10) 0.023(5) Uani 0.40 1 d PDU C 2
H44' H 0.5982 0.5344 0.0940 0.028 Uiso 0.40 1 d PR C 2
C45' C 0.4735(15) 0.4253(16) 0.0867(11) 0.09(2) Uani 0.40 1 d PDU C 2
C46' C 0.3867(12) 0.4665(14) 0.1359(10) 0.027(4) Uani 0.40 1 d PDU C 2
C47' C 0.394(2) 0.574(2) 0.1661(15) 0.032(6) Uani 0.40 1 d PU C 2
H47B H 0.4501 0.6129 0.1562 0.039 Uiso 0.40 1 calc PR C 2
C48' C 0.3221(17) 0.6285(13) 0.2111(13) 0.040(8) Uani 0.40 1 d PDU C 2
C49' C 0.3368(12) 0.7490(12) 0.2392(8) 0.046(6) Uani 0.40 1 d PDU C 2
Cl1 Cl -0.0429(4) -0.0333(5) 0.3479(3) 0.0922(17) Uani 0.70 1 d PDU D 1
Cl2 Cl -0.1174(3) -0.2145(3) 0.38717(19) 0.0540(9) Uani 0.70 1 d PDU D 1
C50 C -0.0465(10) -0.0931(8) 0.4137(6) 0.049(3) Uani 0.70 1 d PDU D 1
H50A H -0.0785 -0.0471 0.4518 0.059 Uiso 0.70 1 calc PR D 1
H50B H 0.0233 -0.1051 0.4275 0.059 Uiso 0.70 1 calc PR D 1
C50' C 0.021(4) -0.026(4) 0.325(2) 0.128(11) Uani 0.30 1 d PDU E 2
H50C H -0.0314 -0.0351 0.2896 0.154 Uiso 0.30 1 d PR E 2
H50D H 0.0326 -0.0991 0.3226 0.154 Uiso 0.30 1 d PR E 2
Cl1' Cl -0.0676(10) 0.0120(14) 0.3928(8) 0.101(4) Uani 0.30 1 d PDU E 2
Cl2' Cl 0.1200(17) 0.0093(17) 0.2759(11) 0.171(8) Uani 0.30 1 d PDU E 2
Cl3 Cl 0.0279(4) 0.4807(5) 0.4249(4) 0.0657(16) Uani 0.50 1 d PDU F 1
Cl4 Cl 0.1092(11) 0.6971(13) 0.4794(6) 0.056(3) Uani 0.50 1 d PDU F 1
C51 C 0.0801(19) 0.5962(11) 0.4047(9) 0.059(5) Uani 0.50 1 d PDU F 1
H51A H 0.1423 0.5789 0.3798 0.071 Uiso 0.50 1 calc PR F 1
H51B H 0.0304 0.6208 0.3768 0.071 Uiso 0.50 1 calc PR F 1
Cl3' Cl 0.0074(9) 0.5438(12) 0.3927(7) 0.160(4) Uani 0.50 1 d PDU G 2
Cl4' Cl 0.1241(14) 0.6925(15) 0.4989(7) 0.070(4) Uani 0.50 1 d PDU G 2
C51' C 0.1149(15) 0.6335(19) 0.4104(9) 0.068(5) Uani 0.50 1 d PDU G 2
H51C H 0.1068 0.6877 0.3867 0.081 Uiso 0.50 1 calc PR G 2
H51D H 0.1773 0.5965 0.3959 0.081 Uiso 0.50 1 calc PR G 2
Cl5 Cl 0.6117(3) 0.0060(4) 0.1750(2) 0.1143(16) Uani 1 1 d D . .
Cl6 Cl 0.5685(6) 0.1298(4) 0.0797(2) 0.158(2) Uani 1 1 d D . .
C52 C 0.6150(16) 0.0114(12) 0.0899(6) 0.158(9) Uani 1 1 d D . .
H52A H 0.6855 0.0044 0.0753 0.190 Uiso 1 1 calc R . .
H52B H 0.5736 -0.0475 0.0618 0.190 Uiso 1 1 calc R . .

loop_
_atom_site_aniso_label
_atom_site_aniso_U_11
_atom_site_aniso_U_22
_atom_site_aniso_U_33
_atom_site_aniso_U_23
_atom_site_aniso_U_13
_atom_site_aniso_U_12
Ir1 0.01778(16) 0.01469(17) 0.01852(18) 0.00581(12) -0.00317(11) 0.00169(12)
Nd1 0.0164(2) 0.0214(2) 0.0163(2) 0.00779(17) -0.00131(15) 0.00150(16)
Br1 0.0908(8) 0.0359(6) 0.0417(6) -0.0155(5) -0.0198(5) 0.0261(6)
S1 0.0420(12) 0.0305(12) 0.0350(12) 0.0164(10) 0.0107(10) 0.0106(10)
S2 0.086(2) 0.0396(14) 0.0344(14) 0.0157(11) -0.0244(13) -0.0164(14)
F1 0.074(7) 0.055(7) 0.071(8) 0.045(6) -0.002(6) 0.002(6)
F2 0.049(6) 0.064(7) 0.091(7) 0.052(6) 0.039(6) 0.010(5)
F3 0.098(7) 0.065(7) 0.095(7) 0.038(6) -0.003(6) -0.027(6)
F1' 0.146(9) 0.118(9) 0.110(8) 0.042(7) 0.040(7) -0.008(7)
F2' 0.056(6) 0.058(7) 0.085(7) 0.028(6) 0.023(6) -0.010(5)
F3' 0.061(6) 0.041(6) 0.063(7) 0.034(5) 0.005(5) 0.009(5)
Cl7 0.069(4) 0.059(4) 0.151(8) -0.004(5) -0.023(4) 0.016(4)
Cl8 0.073(5) 0.098(6) 0.151(8) 0.032(6) -0.019(5) 0.007(4)
C53 0.085(18) 0.09(2) 0.064(17) -0.034(14) 0.039(15) -0.060(16)
F4 0.164(7) 0.101(6) 0.079(5) -0.016(4) -0.009(5) 0.089(6)
F5 0.192(8) 0.038(4) 0.072(5) 0.006(3) 0.022(5) -0.006(5)
F6 0.144(6) 0.044(3) 0.027(3) 0.008(3) 0.005(3) 0.019(4)
O1 0.027(3) 0.019(3) 0.020(3) 0.007(2) -0.005(2) 0.002(2)
O2 0.030(3) 0.019(3) 0.015(3) 0.001(2) -0.002(2) 0.009(2)
O3 0.026(3) 0.027(3) 0.036(3) 0.015(3) 0.012(2) 0.005(2)
O4 0.024(3) 0.028(3) 0.045(4) 0.020(3) 0.007(3) 0.005(2)
O5 0.053(4) 0.035(3) 0.017(3) 0.006(3) -0.004(3) 0.013(3)
O6 0.026(3) 0.034(3) 0.021(3) 0.012(3) -0.002(2) -0.003(2)
N1 0.024(3) 0.016(3) 0.027(4) 0.004(3) -0.010(3) 0.002(3)
N2 0.031(4) 0.018(3) 0.047(5) 0.018(3) -0.019(3) -0.012(3)
N3 0.020(3) 0.025(4) 0.042(4) 0.013(3) -0.001(3) -0.003(3)
N4 0.023(3) 0.017(3) 0.025(4) 0.006(3) -0.001(3) 0.005(3)
N5 0.018(3) 0.021(3) 0.027(4) 0.007(3) 0.000(3) -0.001(3)
N6 0.025(3) 0.025(4) 0.027(4) 0.013(3) 0.009(3) 0.006(3)
N7 0.025(3) 0.017(3) 0.016(3) 0.004(3) -0.004(2) 0.009(3)
N8 0.027(3) 0.020(3) 0.017(3) 0.002(3) -0.005(3) 0.005(3)
C1 0.021(3) 0.017(4) 0.023(4) 0.006(3) -0.008(3) 0.000(3)
C2 0.029(4) 0.024(4) 0.030(5) 0.013(4) 0.001(3) 0.000(3)
C3 0.029(4) 0.046(6) 0.032(5) 0.015(4) 0.002(4) 0.015(4)
C4 0.034(5) 0.026(5) 0.049(6) 0.009(4) -0.010(4) 0.017(4)
C5 0.040(5) 0.020(4) 0.034(5) 0.011(4) -0.004(4) 0.001(4)
C6 0.022(4) 0.023(4) 0.020(4) 0.005(3) -0.005(3) 0.003(3)
C7 0.025(4) 0.017(4) 0.027(4) 0.004(3) -0.007(3) -0.001(3)
C8 0.035(4) 0.024(4) 0.051(6) 0.023(4) -0.003(4) -0.003(4)
C9 0.018(4) 0.033(5) 0.027(4) 0.012(4) 0.003(3) -0.005(3)
C10 0.031(5) 0.041(6) 0.067(7) 0.029(5) 0.014(5) 0.012(4)
C11 0.019(3) 0.014(4) 0.028(4) 0.009(3) -0.001(3) 0.000(3)
C12 0.025(4) 0.019(4) 0.021(4) 0.008(3) -0.001(3) 0.003(3)
C13 0.028(4) 0.019(4) 0.027(4) 0.011(3) 0.002(3) 0.004(3)
C14 0.034(4) 0.017(4) 0.021(4) 0.002(3) -0.007(3) 0.007(3)
C15 0.023(4) 0.016(4) 0.026(4) 0.004(3) -0.006(3) 0.001(3)
C16 0.019(4) 0.020(4) 0.025(4) 0.009(3) 0.004(3) 0.006(3)
C17 0.018(3) 0.019(4) 0.027(4) 0.011(3) 0.001(3) 0.006(3)
C18 0.023(4) 0.031(5) 0.034(5) 0.010(4) -0.005(3) -0.007(4)
C19 0.017(3) 0.027(4) 0.027(4) 0.015(3) 0.004(3) 0.003(3)
C20 0.031(4) 0.043(5) 0.023(4) 0.011(4) 0.006(3) 0.002(4)
C21 0.018(3) 0.011(4) 0.024(4) 0.003(3) -0.001(3) 0.003(3)
C22 0.019(3) 0.018(4) 0.023(4) 0.002(3) -0.001(3) 0.001(3)
C23 0.032(4) 0.021(4) 0.034(5) 0.008(4) -0.004(4) 0.010(4)
C24 0.041(5) 0.024(4) 0.033(5) 0.000(4) -0.008(4) 0.012(4)
C25 0.040(5) 0.031(5) 0.019(4) 0.005(4) -0.006(3) 0.005(4)
C26 0.058(6) 0.039(5) 0.039(5) 0.022(5) 0.013(5) 0.032(5)
C27 0.049(6) 0.051(6) 0.056(6) 0.031(5) 0.024(5) 0.039(5)
C28 0.040(5) 0.032(5) 0.035(5) 0.022(4) 0.010(4) 0.012(4)
C29 0.028(4) 0.027(4) 0.026(4) 0.014(4) 0.007(3) 0.009(4)
C30 0.023(4) 0.028(4) 0.019(4) 0.009(3) 0.004(3) 0.006(3)
C31 0.027(4) 0.045(5) 0.046(6) 0.033(5) 0.018(4) 0.012(4)
C32 0.028(4) 0.042(5) 0.046(6) 0.028(5) 0.007(4) -0.001(4)
C33 0.053(7) 0.072(9) 0.132(13) 0.060(9) 0.039(8) 0.017(7)
C34 0.085(8) 0.041(6) 0.044(6) 0.031(5) -0.030(5) -0.024(6)
C35 0.056(6) 0.060(7) 0.036(6) 0.026(5) -0.016(5) -0.017(5)
C36 0.024(4) 0.028(4) 0.023(4) 0.013(3) -0.008(3) -0.009(3)
C37 0.024(4) 0.033(5) 0.026(4) 0.011(4) -0.003(3) -0.006(4)
C38 0.019(3) 0.035(5) 0.016(4) 0.009(3) -0.004(3) -0.001(3)
C39 0.038(4) 0.030(4) 0.013(4) 0.010(3) 0.011(3) 0.003(4)
C40 0.056(6) 0.033(5) 0.019(5) 0.002(4) 0.000(4) 0.018(5)
C41 0.110(10) 0.046(7) 0.025(6) 0.010(5) 0.008(6) 0.020(7)
O7 0.031(6) 0.034(6) 0.032(7) 0.013(5) -0.001(5) -0.009(5)
O8 0.026(5) 0.037(7) 0.031(7) 0.012(6) -0.005(5) -0.002(5)
F7 0.110(7) 0.058(6) 0.067(6) 0.020(5) -0.013(6) 0.012(6)
F8 0.111(7) 0.074(6) 0.121(7) 0.017(6) -0.013(6) -0.027(6)
F9 0.114(8) 0.048(6) 0.061(6) 0.013(5) -0.006(6) -0.009(6)
S3 0.047(3) 0.104(5) 0.048(3) 0.033(3) 0.016(2) 0.010(3)
C42 0.030(7) 0.066(9) 0.042(8) 0.017(7) -0.001(6) 0.007(7)
C43 0.056(9) 0.100(11) 0.065(9) 0.028(8) 0.002(7) 0.000(8)
C44 0.051(8) 0.089(10) 0.058(9) 0.031(8) 0.000(7) -0.016(7)
C45 0.028(6) 0.064(8) 0.040(7) 0.024(7) -0.006(6) -0.003(6)
C46 0.028(8) 0.052(10) 0.036(8) 0.025(8) -0.002(6) -0.009(7)
C47 0.042(8) 0.051(8) 0.041(8) 0.023(7) -0.007(7) -0.018(7)
C48 0.048(7) 0.035(7) 0.020(6) 0.017(6) -0.011(6) -0.009(6)
C49 0.068(9) 0.026(7) 0.063(9) 0.012(7) -0.010(7) -0.014(7)
O7' 0.027(7) 0.028(7) 0.024(7) 0.012(6) -0.008(6) -0.020(6)
O8' 0.019(6) 0.033(8) 0.038(8) 0.010(6) 0.008(6) 0.001(6)
F7' 0.084(8) 0.059(7) 0.078(8) 0.021(6) -0.022(7) 0.006(7)
F8' 0.104(9) 0.079(9) 0.120(10) 0.029(8) -0.002(8) -0.022(8)
F9' 0.124(9) 0.078(9) 0.082(9) 0.032(7) -0.026(8) -0.022(8)
S3' 0.103(7) 0.117(8) 0.159(9) 0.007(7) 0.074(7) 0.009(6)
C42' 0.118(17) 0.119(18) 0.123(18) 0.023(10) 0.015(10) 0.005(10)
C43' 0.101(17) 0.113(17) 0.108(17) 0.033(10) 0.000(10) 0.011(10)
C44' 0.025(8) 0.027(8) 0.021(8) 0.011(7) -0.004(7) 0.004(7)
C45' 0.10(3) 0.09(2) 0.09(2) 0.035(12) 0.000(10) 0.009(10)
C46' 0.018(7) 0.035(9) 0.034(9) 0.020(7) 0.011(7) 0.003(7)
C47' 0.026(10) 0.037(10) 0.039(10) 0.020(9) -0.010(8) -0.002(9)
C48' 0.042(11) 0.038(11) 0.041(11) 0.016(8) -0.021(9) 0.001(9)
C49' 0.053(10) 0.041(10) 0.043(10) 0.014(8) -0.012(8) -0.010(8)
Cl1 0.077(3) 0.093(4) 0.113(4) 0.041(3) -0.018(3) -0.006(3)
Cl2 0.061(2) 0.053(2) 0.046(2) 0.0083(17) -0.0072(16) 0.0078(18)
C50 0.050(6) 0.048(7) 0.054(7) 0.021(6) 0.011(6) -0.016(6)
C50' 0.114(14) 0.128(14) 0.141(14) 0.031(9) 0.005(10) -0.003(10)
Cl1' 0.069(6) 0.127(8) 0.099(7) 0.018(6) -0.008(6) -0.005(6)
Cl2' 0.191(11) 0.162(11) 0.157(11) 0.033(8) 0.033(9) 0.037(9)
Cl3 0.045(3) 0.060(4) 0.088(4) 0.014(3) -0.003(3) -0.009(3)
Cl4 0.044(4) 0.041(4) 0.080(7) 0.008(5) 0.011(5) 0.006(3)
C51 0.041(8) 0.060(8) 0.068(7) 0.002(7) 0.012(7) -0.011(7)
Cl3' 0.114(6) 0.189(8) 0.150(7) -0.004(6) 0.006(6) -0.004(6)
Cl4' 0.076(7) 0.056(5) 0.080(7) 0.018(5) 0.014(5) 0.001(5)
C51' 0.054(8) 0.064(8) 0.075(8) 0.000(7) 0.009(7) 0.003(7)
Cl5 0.084(3) 0.152(4) 0.114(3) 0.043(3) 0.015(2) 0.045(3)
Cl6 0.263(7) 0.114(4) 0.092(3) 0.007(3) 0.060(4) 0.053(5)
C52 0.21(2) 0.128(16) 0.142(18) 0.024(14) 0.117(17) 0.085(16)

loop_
_atom_type_symbol
_atom_type_description
_atom_type_scat_dispersion_real
_atom_type_scat_dispersion_imag
_atom_type_scat_source
C C 0.0033 0.0016 'International Tables Vol C Tables 4.2.6.8 and 6.1.1.4'
H H 0.0000 0.0000 'International Tables Vol C Tables 4.2.6.8 and 6.1.1.4'
N N 0.0061 0.0033 'International Tables Vol C Tables 4.2.6.8 and 6.1.1.4'
O O 0.0106 0.0060 'International Tables Vol C Tables 4.2.6.8 and 6.1.1.4'
F F 0.0171 0.0103 'International Tables Vol C Tables 4.2.6.8 and 6.1.1.4'
S S 0.1246 0.1234 'International Tables Vol C Tables 4.2.6.8 and 6.1.1.4'
Cl Cl 0.1484 0.1585 'International Tables Vol C Tables 4.2.6.8 and 6.1.1.4'
Br Br -0.2901 2.4595 'International Tables Vol C Tables 4.2.6.8 and 6.1.1.4'
Nd Nd -0.1943 3.0179 'International Tables Vol C Tables 4.2.6.8 and 6.1.1.4'
Ir Ir -1.4442 7.9887 'International Tables Vol C Tables 4.2.6.8 and 6.1.1.4'

loop_
_geom_angle_atom_site_label_1
_geom_angle_atom_site_label_2
_geom_angle_atom_site_label_3
_geom_angle
C1 Ir1 C11 88.0(3)
C1 Ir1 N1 79.8(3)
C11 Ir1 N1 92.5(3)
C1 Ir1 N4 93.9(3)
C11 Ir1 N4 80.0(3)
N1 Ir1 N4 170.5(2)
C1 Ir1 N7 97.6(3)
C11 Ir1 N7 174.1(2)
N1 Ir1 N7 90.2(2)
N4 Ir1 N7 97.8(2)
C1 Ir1 O1 174.1(2)
C11 Ir1 O1 97.9(2)
N1 Ir1 O1 99.5(2)
N4 Ir1 O1 87.5(2)
N7 Ir1 O1 76.5(2)
O3 Nd1 O5 108.8(2)
O3 Nd1 O7' 89.7(4)
O5 Nd1 O7' 134.2(4)
O3 Nd1 O7 74.3(3)
O5 Nd1 O7 146.5(3)
O7' Nd1 O7 17.2(3)
O3 Nd1 O4 70.40(18)
O5 Nd1 O4 85.8(2)
O7' Nd1 O4 139.9(4)
O7 Nd1 O4 124.7(3)
O3 Nd1 O6 74.37(18)
O5 Nd1 O6 71.5(2)
O7' Nd1 O6 74.1(4)
O7 Nd1 O6 77.7(3)
O4 Nd1 O6 128.59(18)
O3 Nd1 O8 139.2(3)
O5 Nd1 O8 88.4(3)
O7' Nd1 O8 54.6(5)
O7 Nd1 O8 71.8(4)
O4 Nd1 O8 149.6(3)
O6 Nd1 O8 76.9(3)
O3 Nd1 O8' 148.9(4)
O5 Nd1 O8' 72.2(4)
O7' Nd1 O8' 71.2(6)
O7 Nd1 O8' 88.4(5)
O4 Nd1 O8' 139.2(4)
O6 Nd1 O8' 76.9(4)
O8 Nd1 O8' 16.9(4)
O3 Nd1 O2 106.36(17)
O5 Nd1 O2 133.03(17)
O7' Nd1 O2 75.1(4)
O7 Nd1 O2 73.1(3)
O4 Nd1 O2 77.75(19)
O6 Nd1 O2 149.18(18)
O8 Nd1 O2 84.7(3)
O8' Nd1 O2 92.5(5)
O3 Nd1 N8 143.73(19)
O5 Nd1 N8 70.55(18)
O7' Nd1 N8 117.3(4)
O7 Nd1 N8 127.1(3)
O4 Nd1 N8 73.42(18)
O6 Nd1 N8 133.70(18)
O8 Nd1 N8 76.5(3)
O8' Nd1 N8 67.0(4)
O2 Nd1 N8 62.65(17)
C26 S1 C29 91.2(4)
C34 S2 C37 92.2(5)
Cl7 C53 Cl8 110.3(8)
Cl7 C53 H53A 109.6
Cl8 C53 H53A 109.6
Cl7 C53 H53B 109.6
Cl8 C53 H53B 109.6
H53A C53 H53B 108.1
C21 O1 Ir1 114.1(4)
C21 O2 Nd1 127.2(4)
C30 O3 Nd1 140.2(5)
C32 O4 Nd1 133.6(5)
C40 O5 Nd1 134.3(6)
C38 O6 Nd1 138.0(5)
C7 N1 C9 105.8(6)
C7 N1 Ir1 113.9(5)
C9 N1 Ir1 139.9(5)
C7 N2 N3 110.3(6)
C7 N2 C8 129.9(7)
N3 N2 C8 119.8(7)
C9 N3 N2 104.3(6)
C17 N4 C19 105.7(6)
C17 N4 Ir1 113.9(5)
C19 N4 Ir1 140.3(5)
C17 N5 N6 110.6(6)
C17 N5 C18 129.7(7)
N6 N5 C18 119.6(6)
C19 N6 N5 104.2(6)
C22 N7 C23 117.7(6)
C22 N7 Ir1 113.9(5)
C23 N7 Ir1 128.4(5)
C22 N8 C25 118.3(6)
C22 N8 Nd1 114.1(5)
C25 N8 Nd1 127.4(5)
C2 C1 C6 115.8(6)
C2 C1 Ir1 127.6(6)
C6 C1 Ir1 116.5(5)
C3 C2 C1 121.4(7)
C3 C2 H2A 119.3
C1 C2 H2A 119.3
C4 C3 C2 121.5(8)
C4 C3 H3A 119.2
C2 C3 H3A 119.2
C3 C4 C5 119.5(7)
C3 C4 H4A 120.3
C5 C4 H4A 120.3
C6 C5 C4 119.3(8)
C6 C5 H5A 120.4
C4 C5 H5A 120.4
C5 C6 C1 122.5(7)
C5 C6 C7 126.5(7)
C1 C6 C7 111.0(6)
N2 C7 N1 107.5(6)
N2 C7 C6 134.4(7)
N1 C7 C6 118.2(7)
N2 C8 H8A 109.5
N2 C8 H8B 109.5
H8A C8 H8B 109.5
N2 C8 H8C 109.5
H8A C8 H8C 109.5
H8B C8 H8C 109.5
N3 C9 N1 112.2(7)
N3 C9 C10 124.5(7)
N1 C9 C10 123.3(7)
C9 C10 H10A 109.5
C9 C10 H10B 109.5
H10A C10 H10B 109.5
C9 C10 H10C 109.5
H10A C10 H10C 109.5
H10B C10 H10C 109.5
C12 C11 C16 116.0(7)
C12 C11 Ir1 128.4(6)
C16 C11 Ir1 115.6(5)
C13 C12 C11 121.5(7)
C13 C12 H12A 119.3
C11 C12 H12A 119.3
C12 C13 C14 121.9(7)
C12 C13 H13A 119.0
C14 C13 H13A 119.0
C15 C14 C13 118.2(7)
C15 C14 H14A 120.9
C13 C14 H14A 120.9
C14 C15 C16 120.4(7)
C14 C15 H15A 119.8
C16 C15 H15A 119.8
C15 C16 C11 121.9(7)
C15 C16 C17 125.8(7)
C11 C16 C17 112.3(7)
N5 C17 N4 107.7(6)
N5 C17 C16 134.3(7)
N4 C17 C16 118.0(7)
N5 C18 H18A 109.5
N5 C18 H18B 109.5
H18A C18 H18B 109.5
N5 C18 H18C 109.5
H18A C18 H18C 109.5
H18B C18 H18C 109.5
N6 C19 N4 111.9(7)
N6 C19 C20 122.3(7)
N4 C19 C20 125.8(7)
C19 C20 H20A 109.5
C19 C20 H20B 109.5
H20A C20 H20B 109.5
C19 C20 H20C 109.5
H20A C20 H20C 109.5
H20B C20 H20C 109.5
O2 C21 O1 126.1(6)
O2 C21 C22 117.1(6)
O1 C21 C22 116.8(6)
N8 C22 N7 125.4(6)
N8 C22 C21 118.6(6)
N7 C22 C21 116.0(6)
N7 C23 C24 119.3(7)
N7 C23 H23A 120.4
C24 C23 H23A 120.4
C23 C24 C25 119.6(7)
C23 C24 Br1 121.0(6)
C25 C24 Br1 119.4(6)
N8 C25 C24 119.7(7)
N8 C25 H25A 120.1
C24 C25 H25A 120.1
C27 C26 S1 113.4(7)
C27 C26 H26 123.3
S1 C26 H26 123.3
C26 C27 C28 113.2(7)
C26 C27 H27A 123.4
C28 C27 H27A 123.4
C29 C28 C27 111.4(8)
C29 C28 H28A 124.3
C27 C28 H28A 124.3
C28 C29 C30 130.8(7)
C28 C29 S1 110.9(6)
C30 C29 S1 118.4(5)
O3 C30 C31 123.6(7)
O3 C30 C29 115.8(7)
C31 C30 C29 120.4(6)
C32 C31 C30 120.9(7)
C32 C31 H31A 119.6
C30 C31 H31A 119.6
O4 C32 C31 130.5(8)
O4 C32 C33 114.0(7)
C31 C32 C33 115.6(7)
F3' C33 F2 118.3(10)
F3' C33 F1 33.3(7)
F2 C33 F1 108.8(8)
F3' C33 F2' 112.9(9)
F2 C33 F2' 42.3(7)
F1 C33 F2' 129.5(11)
F3' C33 F3 68.0(8)
F2 C33 F3 105.3(8)
F1 C33 F3 101.3(8)
F2' C33 F3 65.6(8)
F3' C33 F1' 100.5(8)
F2 C33 F1' 56.4(8)
F1 C33 F1' 70.0(9)
F2' C33 F1' 98.7(7)
F3 C33 F1' 152.0(11)
F3' C33 C32 120.1(8)
F2 C33 C32 120.7(8)
F1 C33 C32 113.9(9)
F2' C33 C32 116.6(9)
F3 C33 C32 104.6(9)
F1' C33 C32 103.1(10)
C35 C34 S2 112.2(8)
C35 C34 H34 123.9
S2 C34 H34 123.9
C34 C35 C36 114.6(8)
C34 C35 H35A 122.7
C36 C35 H35A 122.7
C35 C36 C37 109.2(8)
C35 C36 H36 125.4
C37 C36 H36 125.4
C36 C37 C38 130.3(7)
C36 C37 S2 111.8(6)
C38 C37 S2 117.9(6)
O6 C38 C39 124.2(7)
O6 C38 C37 117.2(7)
C39 C38 C37 118.6(7)
C40 C39 C38 121.0(7)
C40 C39 H39A 119.5
C38 C39 H39A 119.5
O5 C40 C39 130.2(8)
O5 C40 C41 112.2(8)
C39 C40 C41 117.5(7)
F5 C41 F4 104.6(9)
F5 C41 F6 104.9(8)
F4 C41 F6 106.5(8)
F5 C41 C40 113.8(8)
F4 C41 C40 110.5(8)
F6 C41 C40 115.7(8)
C48 O7 Nd1 128.8(8)
C46 O8 Nd1 131.0(9)
C42 S3 C45 90.8(6)
C43 C42 S3 113.8(12)
C43 C42 H42 123.2
S3 C42 H42 123.0
C43 C42 H43' 101.7
S3 C42 H43' 142.1
H42 C42 H43' 24.5
C43 C42 H44' 26.3
S3 C42 H44' 92.9
H42 C42 H44' 141.1
H43' C42 H44' 124.8
C42 C43 C44 112.2(15)
C42 C43 H43 123.7
C44 C43 H43 124.0
C42 C43 H44' 88.6
C44 C43 H44' 42.8
H43 C43 H44' 131.6
C45 C44 C43 107.0(15)
C45 C44 H44 126.7
C43 C44 H44 126.4
C45 C44 H44' 95.5
C43 C44 H44' 23.3
H44 C44 H44' 133.9
C44 C45 C46 126.7(12)
C44 C45 S3 116.2(10)
C46 C45 S3 117.1(10)
O8 C46 C47 127.0(13)
O8 C46 C45 115.1(11)
C47 C46 C45 117.9(11)
C46 C47 C48 121.6(14)
C46 C47 H47A 119.2
C48 C47 H47A 119.2
O7 C48 C47 130.1(12)
O7 C48 C49 112.7(10)
C47 C48 C49 117.1(10)
F7 C49 F9 104.5(9)
F7 C49 F8 105.2(9)
F9 C49 F8 105.8(9)
F7 C49 C48 111.6(10)
F9 C49 C48 113.1(10)
F8 C49 C48 115.7(11)
C48' O7' Nd1 131.4(12)
C46' O8' Nd1 136.0(12)
C42' S3' C45' 92.7(9)
C43' C42' S3' 111.6(19)
C43' C42' H42' 124.2
S3' C42' H42' 124.2
C42' C43' C44' 115(2)
C42' C43' H42 118.4
C44' C43' H42 102.9
C42' C43' H43' 122.8
C44' C43' H43' 121.9
H42 C43' H43' 48.8
C45' C44' C43' 104(2)
C45' C44' H44' 127.8
C43' C44' H44' 128.3
C44' C45' C46' 135.0(17)
C44' C45' S3' 116.4(14)
C46' C45' S3' 108.4(14)
O8' C46' C47' 122.9(18)
O8' C46' C45' 122.7(16)
C47' C46' C45' 114.3(16)
C46' C47' C48' 124(2)
C46' C47' H47B 118.1
C48' C47' H47B 118.1
O7' C48' C47' 128.5(19)
O7' C48' C49' 112.6(15)
C47' C48' C49' 118.8(18)
F8' C49' F9' 106.5(10)
F8' C49' F7' 105.1(10)
F9' C49' F7' 105.4(10)
F8' C49' C48' 115.2(15)
F9' C49' C48' 113.6(16)
F7' C49' C48' 110.2(16)
C50 Cl1 H50C 152.4
C50 Cl1 H50D 87.5
H50C Cl1 H50D 69.9
Cl1 C50 Cl2 109.4(6)
Cl1 C50 H50A 109.8
Cl2 C50 H50A 109.8
Cl1 C50 H50B 109.8
Cl2 C50 H50B 109.8
H50A C50 H50B 108.3
Cl2' C50' Cl1' 149(3)
Cl2' C50' H50C 94.0
Cl1' C50' H50C 94.9
Cl2' C50' H50D 104.0
Cl1' C50' H50D 103.1
H50C C50' H50D 100.3
Cl4 C51 Cl3 109.8(11)
Cl4 C51 H51A 109.7
Cl3 C51 H51A 109.7
Cl4 C51 H51B 109.7
Cl3 C51 H51B 109.7
H51A C51 H51B 108.2
Cl3' C51' Cl4' 108.3(13)
Cl3' C51' H51C 110.0
Cl4' C51' H51C 110.0
Cl3' C51' H51D 110.0
Cl4' C51' H51D 110.0
H51C C51' H51D 108.4
Cl6 C52 Cl5 111.7(6)
Cl6 C52 H52A 109.3
Cl5 C52 H52A 109.3
Cl6 C52 H52B 109.3
Cl5 C52 H52B 109.3
H52A C52 H52B 107.9

loop_
_geom_bond_atom_site_label_1
_geom_bond_atom_site_label_2
_geom_bond_distance
Ir1 C1 1.991(7)
Ir1 C11 2.027(8)
Ir1 N1 2.049(7)
Ir1 N4 2.057(6)
Ir1 N7 2.140(6)
Ir1 O1 2.196(5)
Nd1 O3 2.375(5)
Nd1 O5 2.383(6)
Nd1 O7' 2.395(9)
Nd1 O7 2.407(8)
Nd1 O4 2.407(5)
Nd1 O6 2.409(5)
Nd1 O8 2.410(7)
Nd1 O8' 2.418(9)
Nd1 O2 2.473(5)
Nd1 N8 2.745(6)
Br1 C24 1.880(8)
S1 C26 1.704(8)
S1 C29 1.728(8)
S2 C34 1.683(9)
S2 C37 1.718(9)
F1 C33 1.319(9)
F2 C33 1.284(8)
F3 C33 1.395(9)
F1' C33 1.423(9)
F2' C33 1.327(9)
F3' C33 1.275(9)
Cl7 C53 1.758(10)
Cl8 C53 1.791(10)
C53 H53A 0.9700
C53 H53B 0.9700
F4 C41 1.324(8)
F5 C41 1.318(9)
F6 C41 1.336(8)
O1 C21 1.258(9)
O2 C21 1.253(8)
O3 C30 1.268(8)
O4 C32 1.265(9)
O5 C40 1.261(10)
O6 C38 1.270(9)
N1 C7 1.346(9)
N1 C9 1.369(9)
N2 C7 1.338(10)
N2 N3 1.378(9)
N2 C8 1.454(9)
N3 C9 1.306(10)
N4 C17 1.363(10)
N4 C19 1.364(9)
N5 C17 1.336(10)
N5 N6 1.375(9)
N5 C18 1.465(10)
N6 C19 1.333(10)
N7 C22 1.346(9)
N7 C23 1.352(9)
N8 C22 1.314(9)
N8 C25 1.335(10)
C1 C2 1.412(10)
C1 C6 1.433(10)
C2 C3 1.385(11)
C2 H2A 0.9300
C3 C4 1.376(12)
C3 H3A 0.9300
C4 C5 1.407(12)
C4 H4A 0.9300
C5 C6 1.385(10)
C5 H5A 0.9300
C6 C7 1.439(10)
C8 H8A 0.9600
C8 H8B 0.9600
C8 H8C 0.9600
C9 C10 1.504(11)
C10 H10A 0.9600
C10 H10B 0.9600
C10 H10C 0.9600
C11 C12 1.404(10)
C11 C16 1.423(10)
C12 C13 1.375(11)
C12 H12A 0.9300
C13 C14 1.394(11)
C13 H13A 0.9300
C14 C15 1.385(11)
C14 H14A 0.9300
C15 C16 1.392(10)
C15 H15A 0.9300
C16 C17 1.445(10)
C18 H18A 0.9600
C18 H18B 0.9600
C18 H18C 0.9600
C19 C20 1.467(11)
C20 H20A 0.9600
C20 H20B 0.9600
C20 H20C 0.9600
C21 C22 1.520(10)
C23 C24 1.379(11)
C23 H23A 0.9300
C24 C25 1.395(11)
C25 H25A 0.9300
C26 C27 1.335(14)
C26 H26 0.9300
C27 C28 1.413(11)
C27 H27A 0.9300
C28 C29 1.399(10)
C28 H28A 0.9300
C29 C30 1.463(10)
C30 C31 1.414(11)
C31 C32 1.373(11)
C31 H31A 0.9300
C32 C33 1.525(12)
C34 C35 1.378(14)
C34 H34 0.9300
C35 C36 1.406(12)
C35 H35A 0.9300
C36 C37 1.433(11)
C36 H36 0.9300
C37 C38 1.460(11)
C38 C39 1.429(11)
C39 C40 1.398(11)
C39 H39A 0.9300
C40 C41 1.517(12)
O7 C48 1.270(9)
O8 C46 1.262(10)
F7 C49 1.327(9)
F8 C49 1.334(9)
F9 C49 1.331(9)
S3 C42 1.699(13)
S3 C45 1.714(13)
C42 C43 1.348(7)
C42 H42 0.9568
C42 H43' 1.4849
C42 H44' 1.4850
C43 C44 1.523(10)
C43 H43 0.9592
C43 H44' 0.6584
C44 C45 1.357(10)
C44 H44 0.9650
C44 H44' 1.1318
C45 C46 1.519(10)
C46 C47 1.377(10)
C47 C48 1.387(10)
C47 H47A 0.9300
C48 C49 1.544(9)
O7' C48' 1.268(11)
O8' C46' 1.275(10)
F7' C49' 1.331(10)
F8' C49' 1.323(10)
F9' C49' 1.329(10)
S3' C42' 1.664(18)
S3' C45' 1.713(18)
C42' C43' 1.353(11)
C42' H42' 0.9649
C43' C44' 1.533(11)
C43' H42 0.4892
C43' H43' 0.9544
C44' C45' 1.370(10)
C44' H44' 0.9597
C45' C46' 1.550(10)
C46' C47' 1.38(3)
C47' C48' 1.41(3)
C47' H47B 0.9300
C48' C49' 1.534(10)
Cl1 C50 1.737(9)
Cl1 H50C 1.2115
Cl1 H50D 1.3489
Cl2 C50 1.758(9)
C50 H50A 0.9700
C50 H50B 0.9700
C50' Cl2' 1.780(11)
C50' Cl1' 1.819(11)
C50' H50C 0.9572
C50' H50D 0.9589
Cl3 C51 1.789(10)
Cl4 C51 1.767(10)
C51 H51A 0.9700
C51 H51B 0.9700
Cl3' C51' 1.760(10)
Cl4' C51' 1.782(10)
C51' H51C 0.9700
C51' H51D 0.9700
Cl5 C52 1.777(9)
Cl6 C52 1.742(9)
C52 H52A 0.9700
C52 H52B 0.9700

loop_
_geom_torsion_atom_site_label_1
_geom_torsion_atom_site_label_2
_geom_torsion_atom_site_label_3
_geom_torsion_atom_site_label_4
_geom_torsion
C1 Ir1 O1 C21 -20(3)
C11 Ir1 O1 C21 163.2(5)
N1 Ir1 O1 C21 -102.9(5)
N4 Ir1 O1 C21 83.7(5)
N7 Ir1 O1 C21 -14.9(5)
O3 Nd1 O2 C21 144.2(5)
O5 Nd1 O2 C21 6.9(7)
O7' Nd1 O2 C21 -130.6(7)
O7 Nd1 O2 C21 -148.4(6)
O4 Nd1 O2 C21 79.1(6)
O6 Nd1 O2 C21 -129.0(6)
O8 Nd1 O2 C21 -75.9(6)
O8' Nd1 O2 C21 -60.8(7)
N8 Nd1 O2 C21 1.6(5)
O5 Nd1 O3 C30 82.9(8)
O7' Nd1 O3 C30 -139.9(9)
O7 Nd1 O3 C30 -132.1(9)
O4 Nd1 O3 C30 4.6(8)
O6 Nd1 O3 C30 146.5(8)
O8 Nd1 O3 C30 -166.7(8)
O8' Nd1 O3 C30 169.4(10)
O2 Nd1 O3 C30 -65.5(8)
N8 Nd1 O3 C30 0.3(10)
O3 Nd1 O4 C32 -9.3(8)
O5 Nd1 O4 C32 -121.1(8)
O7' Nd1 O4 C32 55.1(11)
O7 Nd1 O4 C32 44.0(9)
O6 Nd1 O4 C32 -58.8(8)
O8 Nd1 O4 C32 159.4(9)
O8' Nd1 O4 C32 -177.4(10)
O2 Nd1 O4 C32 103.2(8)
N8 Nd1 O4 C32 168.0(8)
O3 Nd1 O5 C40 74.9(8)
O7' Nd1 O5 C40 -34.0(10)
O7 Nd1 O5 C40 -14.9(10)
O4 Nd1 O5 C40 142.6(8)
O6 Nd1 O5 C40 9.4(7)
O8 Nd1 O5 C40 -67.3(8)
O8' Nd1 O5 C40 -72.3(9)
O2 Nd1 O5 C40 -148.5(7)
N8 Nd1 O5 C40 -143.5(8)
O3 Nd1 O6 C38 -124.6(7)
O5 Nd1 O6 C38 -8.0(7)
O7' Nd1 O6 C38 141.2(8)
O7 Nd1 O6 C38 158.6(7)
O4 Nd1 O6 C38 -76.5(7)
O8 Nd1 O6 C38 84.7(7)
O8' Nd1 O6 C38 67.3(8)
O2 Nd1 O6 C38 139.6(6)
N8 Nd1 O6 C38 28.4(8)
C1 Ir1 N1 C7 6.6(5)
C11 Ir1 N1 C7 -81.0(5)
N4 Ir1 N1 C7 -42.9(16)
N7 Ir1 N1 C7 104.3(5)
O1 Ir1 N1 C7 -179.4(5)
C1 Ir1 N1 C9 178.3(9)
C11 Ir1 N1 C9 90.8(8)
N4 Ir1 N1 C9 128.9(13)
N7 Ir1 N1 C9 -84.0(8)
O1 Ir1 N1 C9 -7.6(8)
C7 N2 N3 C9 -0.1(9)
C8 N2 N3 C9 178.6(7)
C1 Ir1 N4 C17 -83.0(5)
C11 Ir1 N4 C17 4.4(5)
N1 Ir1 N4 C17 -34.4(16)
N7 Ir1 N4 C17 178.8(5)
O1 Ir1 N4 C17 102.8(5)
C1 Ir1 N4 C19 91.4(7)
C11 Ir1 N4 C19 178.7(8)
N1 Ir1 N4 C19 140.0(13)
N7 Ir1 N4 C19 -6.8(7)
O1 Ir1 N4 C19 -82.8(7)
C17 N5 N6 C19 -0.3(7)
C18 N5 N6 C19 176.7(6)
C1 Ir1 N7 C22 -170.4(5)
C11 Ir1 N7 C22 -8(3)
N1 Ir1 N7 C22 109.8(5)
N4 Ir1 N7 C22 -75.4(5)
O1 Ir1 N7 C22 10.1(5)
C1 Ir1 N7 C23 6.0(7)
C11 Ir1 N7 C23 169(2)
N1 Ir1 N7 C23 -73.8(7)
N4 Ir1 N7 C23 101.0(7)
O1 Ir1 N7 C23 -173.5(7)
O3 Nd1 N8 C22 -85.0(6)
O5 Nd1 N8 C22 179.4(6)
O7' Nd1 N8 C22 48.9(7)
O7 Nd1 N8 C22 32.1(7)
O4 Nd1 N8 C22 -89.2(5)
O6 Nd1 N8 C22 142.8(5)
O8 Nd1 N8 C22 86.3(6)
O8' Nd1 N8 C22 101.1(7)
O2 Nd1 N8 C22 -4.7(5)
O3 Nd1 N8 C25 100.5(7)
O5 Nd1 N8 C25 4.9(6)
O7' Nd1 N8 C25 -125.6(8)
O7 Nd1 N8 C25 -142.5(7)
O4 Nd1 N8 C25 96.2(7)
O6 Nd1 N8 C25 -31.8(7)
O8 Nd1 N8 C25 -88.2(7)
O8' Nd1 N8 C25 -73.4(8)
O2 Nd1 N8 C25 -179.2(7)
C11 Ir1 C1 C2 -91.7(7)
N1 Ir1 C1 C2 175.4(7)
N4 Ir1 C1 C2 -11.9(7)
N7 Ir1 C1 C2 86.5(7)
O1 Ir1 C1 C2 91(2)
C11 Ir1 C1 C6 88.1(6)
N1 Ir1 C1 C6 -4.8(5)
N4 Ir1 C1 C6 167.9(6)
N7 Ir1 C1 C6 -93.7(6)
O1 Ir1 C1 C6 -89(2)
C6 C1 C2 C3 1.0(11)
Ir1 C1 C2 C3 -179.2(6)
C1 C2 C3 C4 -1.7(13)
C2 C3 C4 C5 1.1(14)
C3 C4 C5 C6 0.0(13)
C4 C5 C6 C1 -0.6(12)
C4 C5 C6 C7 176.9(8)
C2 C1 C6 C5 0.1(11)
Ir1 C1 C6 C5 -179.7(6)
C2 C1 C6 C7 -177.8(7)
Ir1 C1 C6 C7 2.4(8)
N3 N2 C7 N1 0.9(9)
C8 N2 C7 N1 -177.7(8)
N3 N2 C7 C6 -178.3(8)
C8 N2 C7 C6 3.1(15)
C9 N1 C7 N2 -1.3(8)
Ir1 N1 C7 N2 173.2(5)
C9 N1 C7 C6 178.1(7)
Ir1 N1 C7 C6 -7.4(9)
C5 C6 C7 N2 4.8(15)
C1 C6 C7 N2 -177.4(8)
C5 C6 C7 N1 -174.4(7)
C1 C6 C7 N1 3.4(10)
N2 N3 C9 N1 -0.7(9)
N2 N3 C9 C10 179.8(8)
C7 N1 C9 N3 1.3(9)
Ir1 N1 C9 N3 -170.9(6)
C7 N1 C9 C10 -179.2(8)
Ir1 N1 C9 C10 8.6(13)
C1 Ir1 C11 C12 -92.1(7)
N1 Ir1 C11 C12 -12.4(6)
N4 Ir1 C11 C12 173.6(7)
N7 Ir1 C11 C12 105(2)
O1 Ir1 C11 C12 87.6(6)
C1 Ir1 C11 C16 89.8(5)
N1 Ir1 C11 C16 169.5(5)
N4 Ir1 C11 C16 -4.5(5)
N7 Ir1 C11 C16 -73(3)
O1 Ir1 C11 C16 -90.5(5)
C16 C11 C12 C13 -2.4(10)
Ir1 C11 C12 C13 179.5(5)
C11 C12 C13 C14 -0.6(11)
C12 C13 C14 C15 2.6(10)
C13 C14 C15 C16 -1.3(10)
C14 C15 C16 C11 -1.9(10)
C14 C15 C16 C17 176.0(7)
C12 C11 C16 C15 3.7(10)
Ir1 C11 C16 C15 -178.0(5)
C12 C11 C16 C17 -174.5(6)
Ir1 C11 C16 C17 3.9(7)
N6 N5 C17 N4 -0.4(7)
C18 N5 C17 N4 -177.0(6)
N6 N5 C17 C16 -179.4(7)
C18 N5 C17 C16 4.0(13)
C19 N4 C17 N5 0.9(7)
Ir1 N4 C17 N5 177.2(4)
C19 N4 C17 C16 -179.9(6)
Ir1 N4 C17 C16 -3.6(8)
C15 C16 C17 N5 0.8(12)
C11 C16 C17 N5 178.8(7)
C15 C16 C17 N4 -178.2(6)
C11 C16 C17 N4 -0.1(9)
N5 N6 C19 N4 0.9(8)
N5 N6 C19 C20 -178.3(6)
C17 N4 C19 N6 -1.1(8)
Ir1 N4 C19 N6 -175.8(5)
C17 N4 C19 C20 178.0(7)
Ir1 N4 C19 C20 3.3(12)
Nd1 O2 C21 O1 -177.8(5)
Nd1 O2 C21 C22 1.3(9)
Ir1 O1 C21 O2 -164.1(6)
Ir1 O1 C21 C22 16.7(8)
C25 N8 C22 N7 3.5(12)
Nd1 N8 C22 N7 -171.6(6)
C25 N8 C22 C21 -177.6(7)
Nd1 N8 C22 C21 7.3(8)
C23 N7 C22 N8 -3.2(11)
Ir1 N7 C22 N8 173.6(6)
C23 N7 C22 C21 177.9(7)
Ir1 N7 C22 C21 -5.3(8)
O2 C21 C22 N8 -6.2(10)
O1 C21 C22 N8 173.0(7)
O2 C21 C22 N7 172.8(6)
O1 C21 C22 N7 -8.0(10)
C22 N7 C23 C24 0.7(12)
Ir1 N7 C23 C24 -175.5(6)
N7 C23 C24 C25 1.2(13)
N7 C23 C24 Br1 -177.6(6)
C22 N8 C25 C24 -1.2(12)
Nd1 N8 C25 C24 173.1(6)
C23 C24 C25 N8 -1.0(13)
Br1 C24 C25 N8 177.9(6)
C29 S1 C26 C27 -0.7(9)
S1 C26 C27 C28 1.4(12)
C26 C27 C28 C29 -1.5(13)
C27 C28 C29 C30 -179.4(9)
C27 C28 C29 S1 0.9(10)
C26 S1 C29 C28 -0.2(7)
C26 S1 C29 C30 -179.8(7)
Nd1 O3 C30 C31 -1.9(14)
Nd1 O3 C30 C29 -178.5(5)
C28 C29 C30 O3 179.2(9)
S1 C29 C30 O3 -1.1(10)
C28 C29 C30 C31 2.4(14)
S1 C29 C30 C31 -177.9(7)
O3 C30 C31 C32 0.1(14)
C29 C30 C31 C32 176.6(8)
Nd1 O4 C32 C31 12.7(16)
Nd1 O4 C32 C33 -168.4(6)
C30 C31 C32 O4 -5.8(17)
C30 C31 C32 C33 175.3(8)
O4 C32 C33 F3' 5.3(14)
C31 C32 C33 F3' -175.6(10)
O4 C32 C33 F2 174.5(10)
C31 C32 C33 F2 -6.5(14)
O4 C32 C33 F1 42.2(12)
C31 C32 C33 F1 -138.7(10)
O4 C32 C33 F2' -137.2(10)
C31 C32 C33 F2' 41.9(13)
O4 C32 C33 F3 -67.5(11)
C31 C32 C33 F3 111.6(10)
O4 C32 C33 F1' 115.9(10)
C31 C32 C33 F1' -65.0(11)
C37 S2 C34 C35 0.7(9)
S2 C34 C35 C36 -1.4(12)
C34 C35 C36 C37 1.5(12)
C35 C36 C37 C38 179.5(8)
C35 C36 C37 S2 -1.0(9)
C34 S2 C37 C36 0.2(7)
C34 S2 C37 C38 179.8(7)
Nd1 O6 C38 C39 6.3(12)
Nd1 O6 C38 C37 -174.6(5)
C36 C37 C38 O6 -174.7(7)
S2 C37 C38 O6 5.8(9)
C36 C37 C38 C39 4.4(12)
S2 C37 C38 C39 -175.1(6)
O6 C38 C39 C40 -1.2(12)
C37 C38 C39 C40 179.8(7)
Nd1 O5 C40 C39 -10.3(15)
Nd1 O5 C40 C41 169.3(6)
C38 C39 C40 O5 3.4(15)
C38 C39 C40 C41 -176.1(8)
O5 C40 C41 F5 51.9(11)
C39 C40 C41 F5 -128.5(9)
O5 C40 C41 F4 -65.5(11)
C39 C40 C41 F4 114.1(10)
O5 C40 C41 F6 173.5(8)
C39 C40 C41 F6 -6.9(13)
O3 Nd1 O7 C48 -129.1(12)
O5 Nd1 O7 C48 -28.6(15)
O7' Nd1 O7 C48 23.8(16)
O4 Nd1 O7 C48 179.1(11)
O6 Nd1 O7 C48 -52.1(12)
O8 Nd1 O7 C48 27.9(12)
O8' Nd1 O7 C48 24.8(13)
O2 Nd1 O7 C48 117.9(12)
N8 Nd1 O7 C48 84.1(12)
O3 Nd1 O8 C46 3.5(18)
O5 Nd1 O8 C46 121.0(15)
O7' Nd1 O8 C46 -30.1(15)
O7 Nd1 O8 C46 -31.6(15)
O4 Nd1 O8 C46 -160.2(14)
O6 Nd1 O8 C46 49.6(15)
O8' Nd1 O8 C46 137(3)
O2 Nd1 O8 C46 -105.5(15)
N8 Nd1 O8 C46 -168.6(16)
C45 S3 C42 C43 -3.3(16)
S3 C42 C43 C44 3(2)
C42 C43 C44 C45 -2(2)
C43 C44 C45 C46 -179.4(16)
C43 C44 C45 S3 -1(2)
C42 S3 C45 C44 2.4(15)
C42 S3 C45 C46 -178.9(14)
Nd1 O8 C46 C47 26(3)
Nd1 O8 C46 C45 -153.5(10)
C44 C45 C46 O8 -176.2(17)
S3 C45 C46 O8 5(2)
C44 C45 C46 C47 4(3)
S3 C45 C46 C47 -174.0(16)
O8 C46 C47 C48 1(4)
C45 C46 C47 C48 -179.7(17)
Nd1 O7 C48 C47 -20(2)
Nd1 O7 C48 C49 156.7(8)
C46 C47 C48 O7 -4(3)
C46 C47 C48 C49 179.7(17)
O7 C48 C49 F7 -84.8(14)
C47 C48 C49 F7 92.4(16)
O7 C48 C49 F9 32.7(15)
C47 C48 C49 F9 -150.1(14)
O7 C48 C49 F8 155.0(12)
C47 C48 C49 F8 -27.8(18)
O3 Nd1 O7' C48' -131(2)
O5 Nd1 O7' C48' -15(2)
O7 Nd1 O7' C48' -157(3)
O4 Nd1 O7' C48' 170.6(19)
O6 Nd1 O7' C48' -57(2)
O8 Nd1 O7' C48' 28(2)
O8' Nd1 O7' C48' 24(2)
O2 Nd1 O7' C48' 122(2)
N8 Nd1 O7' C48' 74(2)
O3 Nd1 O8' C46' 30(3)
O5 Nd1 O8' C46' 127(2)
O7' Nd1 O8' C46' -25(2)
O7 Nd1 O8' C46' -25(2)
O4 Nd1 O8' C46' -171.9(18)
O6 Nd1 O8' C46' 53(2)
O8 Nd1 O8' C46' -35.3(18)
O2 Nd1 O8' C46' -98(2)
N8 Nd1 O8' C46' -157(2)
C45' S3' C42' C43' 0.0(3)
S3' C42' C43' C44' 0.0(2)
C42' C43' C44' C45' 0.0(3)
C43' C44' C45' C46' -174(3)
C43' C44' C45' S3' 0.0(5)
C42' S3' C45' C44' 0.0(5)
C42' S3' C45' C46' 176(2)
Nd1 O8' C46' C47' 21(4)
Nd1 O8' C46' C45' -161.8(16)
C44' C45' C46' O8' -166(2)
S3' C45' C46' O8' 19(3)
C44' C45' C46' C47' 11(3)
S3' C45' C46' C47' -164.0(19)
O8' C46' C47' C48' -5(4)
C45' C46' C47' C48' 178(3)
Nd1 O7' C48' C47' -23(4)
Nd1 O7' C48' C49' 160.7(13)
C46' C47' C48' O7' 7(5)
C46' C47' C48' C49' -178(2)
O7' C48' C49' F8' 171.1(18)
C47' C48' C49' F8' -5(3)
O7' C48' C49' F9' 48(3)
C47' C48' C49' F9' -129(2)
O7' C48' C49' F7' -70(2)
C47' C48' C49' F7' 113(2)
